data_1513369
loop_
_publ_author_name
'Li, Yong'
'Wu, Chongming'
'Liu, Dong'
'Proksch, Peter'
'Guo, Peng'
'Lin, Wenhan'

_publ_section_title
;
 Chartarlactams A-P, Phenylspirodrimanes from the Sponge-Associated Fungus
 Stachybotrys chartarum with Antihyperlipidemic Activities.
;
_journal_issue 1
_journal_name_full 'Journal of natural products'
_journal_page_first 138
_journal_page_last 147
_journal_paper_doi 10.1021/np400824u
_journal_volume 77
_journal_year 2014
_chemical_absolute_configuration ad
_chemical_formula_moiety 'C23 H29 N O5, H O0.5'
_chemical_formula_sum 'C23 H30 N O5.5'
_chemical_formula_weight 408.48
_chemical_name_systematic
;
 ? 
;
_space_group_crystal_system monoclinic
_space_group_IT_number 5
_space_group_name_Hall 'C 2y'
_space_group_name_H-M_alt 'C 1 2 1'
_symmetry_space_group_name_Hall 'C 2y'
_symmetry_space_group_name_H-M 'C 1 2 1'
_atom_sites_solution_hydrogens geom
_atom_sites_solution_primary direct
_atom_sites_solution_secondary difmap
_audit_creation_date 2012-11-21
_audit_creation_method
;
  Olex2 1.1
  (compiled 2011.02.15 svn.r1672, GUI svn.r3494)
;
_cell_angle_alpha 90.00
_cell_angle_beta 96.335(4)
_cell_angle_gamma 90.00
_cell_formula_units_Z 4
_cell_length_a 29.5456(11)
_cell_length_b 7.8704(3)
_cell_length_c 8.8858(3)
_cell_measurement_reflns_used 3409
_cell_measurement_temperature 103.5
_cell_measurement_theta_max 71.7507
_cell_measurement_theta_min 3.0072
_cell_volume 2053.65(13)
_computing_cell_refinement
;
CrysAlisPro, Agilent Technologies,
Version 1.171.35.11 (release 16-05-2011 CrysAlis171 .NET)
(compiled May 16 2011,17:55:39)
;
_computing_data_collection
;
CrysAlisPro, Agilent Technologies,
Version 1.171.35.11 (release 16-05-2011 CrysAlis171 .NET)
(compiled May 16 2011,17:55:39)
;
_computing_data_reduction
;
CrysAlisPro, Agilent Technologies,
Version 1.171.35.11 (release 16-05-2011 CrysAlis171 .NET)
(compiled May 16 2011,17:55:39)
;
_computing_molecular_graphics
;
O. V. Dolomanov, L. J. Bourhis, R. J. Gildea, J. A. K. Howard and H. Puschmann,
OLEX2: a complete structure solution, refinement and analysis program.
J. Appl. Cryst. (2009). 42, 339-341.
;
_computing_publication_material
;
O. V. Dolomanov, L. J. Bourhis, R. J. Gildea, J. A. K. Howard and H. Puschmann,
OLEX2: a complete structure solution, refinement and analysis program.
J. Appl. Cryst. (2009). 42, 339-341.
;
_computing_structure_refinement 'SHELXL-97 (Sheldrick, 1997)'
_computing_structure_solution 'A short history of SHELX (Sheldrick, 2007)/Bruker'
_diffrn_ambient_temperature 103.5
_diffrn_detector_area_resol_mean 16.0971
_diffrn_measured_fraction_theta_full 0.987
_diffrn_measured_fraction_theta_max 0.987
_diffrn_measurement_details
;
  1 omega   45.00   71.00   1.0000    1.5000
omega____ theta____ kappa____ phi______ frames
    -        0.0000   37.0000  -60.0000 26

  2 omega  -49.00   12.00   1.0000    1.5000
omega____ theta____ kappa____ phi______ frames
    -      -42.5000   37.0000    0.0000 61

  3 omega  -31.00   21.00   1.0000    1.5000
omega____ theta____ kappa____ phi______ frames
    -      -42.5000   37.0000  -90.0000 52

  4 omega -110.00  -41.00   1.0000    1.5000
omega____ theta____ kappa____ phi______ frames
    -      -42.5000  -57.0000  153.0000 69

  5 omega  -46.00  -18.00   1.0000    1.5000
omega____ theta____ kappa____ phi______ frames
    -      -42.5000   37.0000   60.0000 28

  6 omega  -54.00   28.00   1.0000    1.5000
omega____ theta____ kappa____ phi______ frames
    -      -42.5000   45.0000 -180.0000 82

  7 omega  -75.00  -43.00   1.0000    1.5000
omega____ theta____ kappa____ phi______ frames
    -      -42.5000  -37.0000  -90.0000 32

  8 omega  -13.00   30.00   1.0000    1.5000
omega____ theta____ kappa____ phi______ frames
    -      -42.5000   37.0000   90.0000 43

  9 omega  -36.00    5.00   1.0000    1.5000
omega____ theta____ kappa____ phi______ frames
    -      -42.5000  -15.0000    0.0000 41

 10 omega -116.00  -74.00   1.0000    1.5000
omega____ theta____ kappa____ phi______ frames
    -      -42.5000  -15.0000    0.0000 42

 11 omega   27.00  104.00   1.0000    1.5000
omega____ theta____ kappa____ phi______ frames
    -       56.0000   77.0000  -90.0000 77

 12 omega   88.00  114.00   1.0000    2.0000
omega____ theta____ kappa____ phi______ frames
    -      112.0000   78.0000  -25.0000 26

 13 omega   95.00  177.00   1.0000    2.0000
omega____ theta____ kappa____ phi______ frames
    -      112.0000   45.0000  150.0000 82

 14 omega   43.00   76.00   1.0000    2.0000
omega____ theta____ kappa____ phi______ frames
    -      112.0000  -78.0000   29.0000 33

 15 omega   99.00  125.00   1.0000    2.0000
omega____ theta____ kappa____ phi______ frames
    -      112.0000   45.0000  -30.0000 26

 16 omega   60.00   89.00   1.0000    2.0000
omega____ theta____ kappa____ phi______ frames
    -      112.0000   15.0000   30.0000 29

 17 omega  126.00  167.00   1.0000    2.0000
omega____ theta____ kappa____ phi______ frames
    -      112.0000   77.0000 -120.0000 41

 18 omega   89.00  115.00   1.0000    2.0000
omega____ theta____ kappa____ phi______ frames
    -      112.0000   45.0000  -60.0000 26

 19 omega   82.00  108.00   1.0000    2.0000
omega____ theta____ kappa____ phi______ frames
    -      112.0000   77.0000  -30.0000 26

 20 omega   53.00   79.00   1.0000    2.0000
omega____ theta____ kappa____ phi______ frames
    -      112.0000  -45.0000 -120.0000 26

 21 omega   82.00  118.00   1.0000    2.0000
omega____ theta____ kappa____ phi______ frames
    -      112.0000   77.0000 -120.0000 36

 22 omega  129.00  155.00   1.0000    2.0000
omega____ theta____ kappa____ phi______ frames
    -      112.0000   77.0000  -30.0000 26

 23 omega  114.00  176.00   1.0000    2.0000
omega____ theta____ kappa____ phi______ frames
    -      112.0000   77.0000  -60.0000 62

 24 omega   60.00   91.00   1.0000    2.0000
omega____ theta____ kappa____ phi______ frames
    -      112.0000   15.0000    0.0000 31

 25 omega   59.00  100.00   1.0000    2.0000
omega____ theta____ kappa____ phi______ frames
    -      112.0000   15.0000   60.0000 41

 26 omega   82.00  108.00   1.0000    2.0000
omega____ theta____ kappa____ phi______ frames
    -      112.0000   77.0000  -60.0000 26

 27 omega   47.00   96.00   1.0000    2.0000
omega____ theta____ kappa____ phi______ frames
    -      112.0000  -45.0000  -60.0000 49

 28 omega   91.00  178.00   1.0000    2.0000
omega____ theta____ kappa____ phi______ frames
    -      112.0000   45.0000 -150.0000 87

 29 omega   98.00  124.00   1.0000    2.0000
omega____ theta____ kappa____ phi______ frames
    -      112.0000   57.0000  -65.0000 26

 30 omega   82.00  139.00   1.0000    2.0000
omega____ theta____ kappa____ phi______ frames
    -      112.0000  -78.0000   29.0000 57

 31 omega   72.00   98.00   1.0000    2.0000
omega____ theta____ kappa____ phi______ frames
    -      112.0000   15.0000  -30.0000 26

 32 omega   82.00  178.00   1.0000    2.0000
omega____ theta____ kappa____ phi______ frames
    -      112.0000   77.0000   90.0000 96

 33 omega   83.00  109.00   1.0000    2.0000
omega____ theta____ kappa____ phi______ frames
    -      112.0000   77.0000  -90.0000 26

 34 omega  129.00  165.00   1.0000    2.0000
omega____ theta____ kappa____ phi______ frames
    -      112.0000   77.0000  -90.0000 36

 35 omega  143.00  168.00   1.0000    2.0000
omega____ theta____ kappa____ phi______ frames
    -      112.0000   45.0000 -180.0000 25

 36 omega   96.00  122.00   1.0000    2.0000
omega____ theta____ kappa____ phi______ frames
    -      112.0000   45.0000 -180.0000 26
;
_diffrn_measurement_device_type 'Xcalibur, Eos, Gemini'
_diffrn_measurement_method '\w scans'
_diffrn_orient_matrix_UB_11 0.0013594000
_diffrn_orient_matrix_UB_12 -0.0966571000
_diffrn_orient_matrix_UB_13 -0.1502547000
_diffrn_orient_matrix_UB_21 0.0444241000
_diffrn_orient_matrix_UB_22 0.0925359000
_diffrn_orient_matrix_UB_23 -0.0257444000
_diffrn_orient_matrix_UB_31 0.0278510000
_diffrn_orient_matrix_UB_32 -0.1428138000
_diffrn_orient_matrix_UB_33 0.0849767000
_diffrn_radiation_monochromator graphite
_diffrn_radiation_type 'Cu K\a'
_diffrn_radiation_wavelength 1.5418
_diffrn_reflns_av_R_equivalents 0.0269
_diffrn_reflns_av_unetI/netI 0.0378
_diffrn_reflns_limit_h_max 35
_diffrn_reflns_limit_h_min -36
_diffrn_reflns_limit_k_max 9
_diffrn_reflns_limit_k_min -9
_diffrn_reflns_limit_l_max 10
_diffrn_reflns_limit_l_min -10
_diffrn_reflns_number 7236
_diffrn_reflns_theta_full 71.90
_diffrn_reflns_theta_max 71.90
_diffrn_reflns_theta_min 3.01
_diffrn_source 'Enhance (Cu) X-ray Source'
_exptl_absorpt_coefficient_mu 0.766
_exptl_absorpt_correction_T_max 1.00000
_exptl_absorpt_correction_T_min 0.83500
_exptl_absorpt_correction_type multi-scan
_exptl_absorpt_process_details
;
CrysAlisPro, Agilent Technologies,
Version 1.171.35.11 (release 16-05-2011 CrysAlis171 .NET)
(compiled May 16 2011,17:55:39)
Empirical absorption correction using spherical harmonics,
 implemented in SCALE3 ABSPACK scaling algorithm.
;
_exptl_crystal_density_diffrn 1.321
_exptl_crystal_density_method 'not measured'
_exptl_crystal_F_000 876
_exptl_crystal_size_max 0.30
_exptl_crystal_size_mid 0.15
_exptl_crystal_size_min 0.07
_refine_diff_density_max 0.277
_refine_diff_density_min -0.220
_refine_diff_density_rms 0.047
_refine_ls_abs_structure_details 'Flack H D (1983), Acta Cryst. A39, 876-881'
_refine_ls_abs_structure_Flack 0.07(15)
_refine_ls_extinction_method none
_refine_ls_goodness_of_fit_ref 1.036
_refine_ls_hydrogen_treatment mixed
_refine_ls_matrix_type full
_refine_ls_number_parameters 276
_refine_ls_number_reflns 3879
_refine_ls_number_restraints 2
_refine_ls_restrained_S_all 1.036
_refine_ls_R_factor_all 0.0400
_refine_ls_R_factor_gt 0.0380
_refine_ls_shift/su_max 0.000
_refine_ls_shift/su_mean 0.000
_refine_ls_structure_factor_coef Fsqd
_refine_ls_weighting_details 'calc w=1/[\s^2^(Fo^2^)+(0.0663P)^2^+0.2307P] where P=(Fo^2^+2Fc^2^)/3'
_refine_ls_weighting_scheme calc
_refine_ls_wR_factor_gt 0.0985
_refine_ls_wR_factor_ref 0.1006
_reflns_number_gt 3696
_reflns_number_total 3879
_reflns_threshold_expression >2sigma(I)
_cod_data_source_file np400824u_si_002.cif
_cod_data_source_block exp_966
_cod_original_cell_volume 2053.63(13)
_cod_original_formula_sum 'C23 H30 N O5.50'
_cod_database_code 1513369
_reflns_odcompleteness_completeness 99.95
_reflns_odcompleteness_iscentric 1
_reflns_odcompleteness_theta 66.97

loop_
_space_group_symop_id
_space_group_symop_operation_xyz
1 'x, y, z'
2 '-x, y, -z'
3 'x+1/2, y+1/2, z'
4 '-x+1/2, y+1/2, -z'

loop_
_atom_site_label
_atom_site_type_symbol
_atom_site_fract_x
_atom_site_fract_y
_atom_site_fract_z
_atom_site_U_iso_or_equiv
_atom_site_adp_type
_atom_site_occupancy
_atom_site_symmetry_multiplicity
_atom_site_calc_flag
_atom_site_refinement_flags
O1 O 0.13859(4) 0.33992(16) 0.62244(14) 0.0160(3) Uani 1 1 d .
O5 O 0.05035(4) 0.14150(17) 0.90380(15) 0.0192(3) Uani 1 1 d .
H5 H 0.0356 0.0542 0.9222 0.029 Uiso 1 1 calc R
O2 O 0.12096(5) 0.92423(17) 0.57438(15) 0.0216(3) Uani 1 1 d .
H2 H 0.1033 0.9996 0.5350 0.032 Uiso 1 1 calc R
O6 O 0.0000 0.8625(2) 0.0000 0.0230(4) Uani 1 2 d SD
N1 N 0.01002(5) 0.3513(2) 0.30407(17) 0.0170(3) Uani 1 1 d .
H1 H -0.0117 0.2866 0.2590 0.020 Uiso 1 1 calc R
C6 C 0.10502(6) 0.7696(2) 0.5292(2) 0.0177(4) Uani 1 1 d .
O3 O -0.01567(5) 0.61193(18) 0.20859(15) 0.0211(3) Uani 1 1 d .
O4 O 0.05477(5) 0.14007(17) 0.42438(15) 0.0200(3) Uani 1 1 d .
C16 C 0.10639(6) 0.4450(2) 0.90273(19) 0.0161(3) Uani 1 1 d .
H16A H 0.1082 0.5705 0.9071 0.019 Uiso 1 1 calc R
H16B H 0.0874 0.4137 0.8080 0.019 Uiso 1 1 calc R
C7 C 0.12834(6) 0.6271(3) 0.5893(2) 0.0175(4) Uani 1 1 d .
C9 C 0.16879(6) 0.6134(2) 0.7073(2) 0.0175(4) Uani 1 1 d .
H9A H 0.1639 0.6791 0.7991 0.021 Uiso 1 1 calc R
H9B H 0.1968 0.6544 0.6675 0.021 Uiso 1 1 calc R
C14 C 0.15212(6) 0.1745(2) 0.90829(19) 0.0146(3) Uani 1 1 d .
H14 H 0.1329 0.1383 0.8139 0.018 Uiso 1 1 calc R
C2 C 0.05169(6) 0.5847(2) 0.3917(2) 0.0166(4) Uani 1 1 d .
C1 C 0.01105(6) 0.5263(2) 0.2902(2) 0.0168(4) Uani 1 1 d .
C10 C 0.17162(6) 0.4186(2) 0.74167(19) 0.0159(4) Uani 1 1 d .
C3 C 0.07396(6) 0.4401(3) 0.45269(19) 0.0162(3) Uani 1 1 d .
C13 C 0.19889(6) 0.0953(2) 0.8965(2) 0.0185(4) Uani 1 1 d .
H13A H 0.2205 0.1335 0.9830 0.022 Uiso 1 1 calc R
H13B H 0.1965 -0.0300 0.9016 0.022 Uiso 1 1 calc R
C15 C 0.15467(6) 0.3725(2) 0.8977(2) 0.0148(3) Uani 1 1 d .
C11 C 0.21816(6) 0.3389(2) 0.7227(2) 0.0176(4) Uani 1 1 d .
H11 H 0.2410 0.3883 0.8023 0.021 Uiso 1 1 calc R
C4 C 0.04745(6) 0.2889(2) 0.3981(2) 0.0159(4) Uani 1 1 d .
C21 C 0.18745(6) 0.4543(3) 1.0252(2) 0.0187(4) Uani 1 1 d .
H21A H 0.1966 0.5671 0.9930 0.028 Uiso 1 1 calc R
H21B H 0.2145 0.3826 1.0464 0.028 Uiso 1 1 calc R
H21C H 0.1720 0.4649 1.1169 0.028 Uiso 1 1 calc R
C17 C 0.08323(6) 0.3814(2) 1.0374(2) 0.0178(4) Uani 1 1 d .
H17A H 0.1007 0.4201 1.1326 0.021 Uiso 1 1 calc R
H17B H 0.0522 0.4303 1.0327 0.021 Uiso 1 1 calc R
C19 C 0.12733(6) 0.1026(2) 1.0406(2) 0.0170(4) Uani 1 1 d .
C12 C 0.21689(6) 0.1461(2) 0.7482(2) 0.0187(4) Uani 1 1 d .
H12A H 0.1974 0.0935 0.6629 0.022 Uiso 1 1 calc R
H12B H 0.2481 0.1001 0.7474 0.022 Uiso 1 1 calc R
C8 C 0.11308(6) 0.4639(2) 0.55094(19) 0.0150(3) Uani 1 1 d .
C5 C 0.06544(7) 0.7482(2) 0.4252(2) 0.0188(4) Uani 1 1 d .
H5A H 0.0492 0.8430 0.3806 0.023 Uiso 1 1 calc R
C18 C 0.08013(6) 0.1889(2) 1.0375(2) 0.0172(4) Uani 1 1 d .
H18 H 0.0658 0.1522 1.1291 0.021 Uiso 1 1 calc R
C22 C 0.15315(7) 0.1246(3) 1.2003(2) 0.0233(4) Uani 1 1 d .
H22A H 0.1842 0.0802 1.2011 0.035 Uiso 1 1 calc R
H22B H 0.1372 0.0622 1.2741 0.035 Uiso 1 1 calc R
H22C H 0.1544 0.2455 1.2270 0.035 Uiso 1 1 calc R
C20 C 0.23452(7) 0.3754(3) 0.5681(2) 0.0245(4) Uani 1 1 d .
H20A H 0.2125 0.3295 0.4878 0.037 Uiso 1 1 calc R
H20B H 0.2642 0.3217 0.5630 0.037 Uiso 1 1 calc R
H20C H 0.2373 0.4985 0.5546 0.037 Uiso 1 1 calc R
C23 C 0.11966(6) -0.0895(2) 1.0159(2) 0.0219(4) Uani 1 1 d .
H23A H 0.1070 -0.1102 0.9109 0.033 Uiso 1 1 calc R
H23B H 0.0983 -0.1310 1.0845 0.033 Uiso 1 1 calc R
H23C H 0.1487 -0.1494 1.0367 0.033 Uiso 1 1 calc R
H6 H -0.0034(9) 0.801(3) 0.076(2) 0.033 Uiso 1 1 d D

loop_
_atom_site_aniso_label
_atom_site_aniso_U_11
_atom_site_aniso_U_22
_atom_site_aniso_U_33
_atom_site_aniso_U_23
_atom_site_aniso_U_13
_atom_site_aniso_U_12
O1 0.0169(6) 0.0139(6) 0.0160(6) -0.0003(5) -0.0030(5) 0.0005(5)
O5 0.0161(6) 0.0161(6) 0.0245(7) 0.0023(5) -0.0017(5) -0.0022(5)
O2 0.0246(7) 0.0115(6) 0.0264(7) 0.0005(5) -0.0072(5) -0.0011(5)
O6 0.0259(10) 0.0143(9) 0.0300(11) 0.000 0.0080(8) 0.000
N1 0.0169(7) 0.0146(7) 0.0188(7) -0.0014(6) -0.0011(6) -0.0017(6)
C6 0.0219(9) 0.0129(8) 0.0185(8) 0.0002(7) 0.0030(7) -0.0027(7)
O3 0.0196(6) 0.0183(7) 0.0238(7) 0.0044(5) -0.0040(5) 0.0010(5)
O4 0.0220(7) 0.0149(6) 0.0219(7) 0.0003(5) -0.0028(5) -0.0008(5)
C16 0.0155(8) 0.0129(8) 0.0194(8) -0.0002(7) -0.0007(6) 0.0011(7)
C7 0.0182(8) 0.0170(9) 0.0171(8) -0.0001(7) 0.0011(7) -0.0027(7)
C9 0.0173(8) 0.0149(9) 0.0198(8) 0.0002(7) 0.0005(7) -0.0010(7)
C14 0.0152(8) 0.0130(8) 0.0153(8) 0.0002(6) 0.0001(6) 0.0010(6)
C2 0.0178(9) 0.0165(9) 0.0150(8) 0.0007(7) -0.0009(7) -0.0002(7)
C1 0.0171(9) 0.0167(9) 0.0167(9) 0.0004(7) 0.0019(7) -0.0009(7)
C10 0.0160(8) 0.0140(8) 0.0165(8) -0.0018(7) -0.0031(6) -0.0017(7)
C3 0.0187(8) 0.0151(8) 0.0150(8) 0.0005(7) 0.0031(6) 0.0001(7)
C13 0.0177(8) 0.0165(9) 0.0209(9) 0.0014(7) 0.0007(7) 0.0035(7)
C15 0.0132(8) 0.0145(8) 0.0161(8) -0.0010(6) -0.0014(6) 0.0001(6)
C11 0.0151(8) 0.0198(9) 0.0176(9) 0.0003(7) 0.0000(6) -0.0001(7)
C4 0.0165(8) 0.0166(8) 0.0147(8) -0.0005(7) 0.0020(6) -0.0019(7)
C21 0.0164(8) 0.0200(8) 0.0188(8) -0.0020(7) -0.0023(6) -0.0014(7)
C17 0.0170(8) 0.0170(9) 0.0192(9) -0.0021(7) 0.0016(7) 0.0031(7)
C19 0.0173(8) 0.0171(9) 0.0164(8) 0.0015(7) 0.0007(7) 0.0023(7)
C12 0.0159(8) 0.0190(9) 0.0207(9) -0.0016(7) -0.0003(7) 0.0049(7)
C8 0.0169(8) 0.0142(8) 0.0143(7) 0.0013(7) 0.0032(6) 0.0017(7)
C5 0.0204(9) 0.0157(9) 0.0195(9) 0.0027(7) -0.0019(7) 0.0002(7)
C18 0.0184(8) 0.0165(9) 0.0168(8) 0.0015(7) 0.0020(7) 0.0006(7)
C22 0.0224(9) 0.0306(10) 0.0160(9) 0.0035(8) -0.0015(7) 0.0048(8)
C20 0.0261(10) 0.0246(10) 0.0236(9) 0.0031(8) 0.0053(7) 0.0022(8)
C23 0.0208(9) 0.0189(10) 0.0261(10) 0.0045(7) 0.0035(7) 0.0039(7)

loop_
_atom_type_symbol
_atom_type_description
_atom_type_scat_dispersion_real
_atom_type_scat_dispersion_imag
_atom_type_scat_source
C C 0.0181 0.0091 'International Tables Vol C Tables 4.2.6.8 and 6.1.1.4'
H H 0.0000 0.0000 'International Tables Vol C Tables 4.2.6.8 and 6.1.1.4'
N N 0.0311 0.0180 'International Tables Vol C Tables 4.2.6.8 and 6.1.1.4'
O O 0.0492 0.0322 'International Tables Vol C Tables 4.2.6.8 and 6.1.1.4'

loop_
_geom_angle_atom_site_label_1
_geom_angle_atom_site_label_2
_geom_angle_atom_site_label_3
_geom_angle
C8 O1 C10 108.78(13)
C18 O5 H5 109.5
C6 O2 H2 109.5
C1 N1 H1 123.9
C1 N1 C4 112.26(16)
C4 N1 H1 123.9
O2 C6 C7 118.08(16)
O2 C6 C5 122.41(16)
C7 C6 C5 119.51(16)
H16A C16 H16B 107.7
C15 C16 H16A 108.9
C15 C16 H16B 108.9
C17 C16 H16A 108.9
C17 C16 H16B 108.9
C17 C16 C15 113.44(14)
C6 C7 C9 130.32(17)
C6 C7 C8 121.11(16)
C8 C7 C9 108.39(16)
C7 C9 H9A 111.1
C7 C9 H9B 111.1
C7 C9 C10 103.16(14)
H9A C9 H9B 109.1
C10 C9 H9A 111.1
C10 C9 H9B 111.1
C13 C14 H14 105.0
C13 C14 C15 110.60(15)
C13 C14 C19 114.03(14)
C15 C14 H14 105.0
C19 C14 H14 105.0
C19 C14 C15 115.91(15)
C3 C2 C1 107.29(16)
C5 C2 C1 128.24(18)
C5 C2 C3 124.45(17)
N1 C1 C2 106.09(16)
O3 C1 N1 125.88(18)
O3 C1 C2 128.02(18)
O1 C10 C9 104.55(13)
O1 C10 C15 106.50(13)
O1 C10 C11 106.01(14)
C9 C10 C15 112.60(14)
C11 C10 C9 114.05(15)
C11 C10 C15 112.29(14)
C2 C3 C4 108.63(15)
C8 C3 C2 117.47(17)
C8 C3 C4 133.85(18)
C14 C13 H13A 109.5
C14 C13 H13B 109.5
H13A C13 H13B 108.1
C12 C13 C14 110.82(14)
C12 C13 H13A 109.5
C12 C13 H13B 109.5
C16 C15 C14 108.42(14)
C16 C15 C10 109.09(13)
C16 C15 C21 109.36(14)
C14 C15 C10 107.82(14)
C21 C15 C14 113.63(15)
C21 C15 C10 108.43(14)
C10 C11 H11 107.8
C12 C11 C10 110.50(15)
C12 C11 H11 107.8
C20 C11 C10 113.32(15)
C20 C11 H11 107.8
C20 C11 C12 109.42(16)
N1 C4 C3 105.61(16)
O4 C4 N1 124.61(17)
O4 C4 C3 129.78(17)
C15 C21 H21A 109.5
C15 C21 H21B 109.5
C15 C21 H21C 109.5
H21A C21 H21B 109.5
H21A C21 H21C 109.5
H21B C21 H21C 109.5
C16 C17 H17A 109.4
C16 C17 H17B 109.4
H17A C17 H17B 108.0
C18 C17 C16 111.12(15)
C18 C17 H17A 109.4
C18 C17 H17B 109.4
C18 C19 C14 108.95(14)
C22 C19 C14 115.24(15)
C22 C19 C18 108.63(15)
C23 C19 C14 108.82(15)
C23 C19 C18 108.06(15)
C23 C19 C22 106.91(15)
C13 C12 C11 113.72(15)
C13 C12 H12A 108.8
C13 C12 H12B 108.8
C11 C12 H12A 108.8
C11 C12 H12B 108.8
H12A C12 H12B 107.7
O1 C8 C7 113.80(15)
O1 C8 C3 125.79(17)
C3 C8 C7 120.35(17)
C6 C5 H5A 121.5
C2 C5 C6 117.08(17)
C2 C5 H5A 121.5
O5 C18 C17 106.74(14)
O5 C18 C19 111.47(15)
O5 C18 H18 108.7
C17 C18 C19 112.55(15)
C17 C18 H18 108.7
C19 C18 H18 108.7
C19 C22 H22A 109.5
C19 C22 H22B 109.5
C19 C22 H22C 109.5
H22A C22 H22B 109.5
H22A C22 H22C 109.5
H22B C22 H22C 109.5
C11 C20 H20A 109.5
C11 C20 H20B 109.5
C11 C20 H20C 109.5
H20A C20 H20B 109.5
H20A C20 H20C 109.5
H20B C20 H20C 109.5
C19 C23 H23A 109.5
C19 C23 H23B 109.5
C19 C23 H23C 109.5
H23A C23 H23B 109.5
H23A C23 H23C 109.5
H23B C23 H23C 109.5

loop_
_geom_bond_atom_site_label_1
_geom_bond_atom_site_label_2
_geom_bond_distance
O1 C10 1.493(2)
O1 C8 1.348(2)
O5 H5 0.8400
O5 C18 1.447(2)
O2 H2 0.8400
O2 C6 1.350(2)
O6 H6 0.850(10)
N1 H1 0.8800
N1 C1 1.383(2)
N1 C4 1.399(2)
C6 C7 1.391(3)
C6 C5 1.418(3)
O3 C1 1.216(2)
O4 C4 1.209(2)
C16 H16A 0.9900
C16 H16B 0.9900
C16 C15 1.542(2)
C16 C17 1.526(2)
C7 C9 1.504(2)
C7 C8 1.392(3)
C9 H9A 0.9900
C9 H9B 0.9900
C9 C10 1.564(2)
C14 H14 1.0000
C14 C13 1.530(2)
C14 C15 1.564(2)
C14 C19 1.559(2)
C2 C1 1.493(3)
C2 C3 1.393(2)
C2 C5 1.372(3)
C10 C15 1.568(2)
C10 C11 1.537(2)
C3 C4 1.477(2)
C3 C8 1.382(2)
C13 H13A 0.9900
C13 H13B 0.9900
C13 C12 1.528(3)
C15 C21 1.547(2)
C11 H11 1.0000
C11 C12 1.535(3)
C11 C20 1.533(2)
C21 H21A 0.9800
C21 H21B 0.9800
C21 H21C 0.9800
C17 H17A 0.9900
C17 H17B 0.9900
C17 C18 1.518(2)
C19 C18 1.549(2)
C19 C22 1.545(2)
C19 C23 1.540(3)
C12 H12A 0.9900
C12 H12B 0.9900
C5 H5A 0.9500
C18 H18 1.0000
C22 H22A 0.9800
C22 H22B 0.9800
C22 H22C 0.9800
C20 H20A 0.9800
C20 H20B 0.9800
C20 H20C 0.9800
C23 H23A 0.9800
C23 H23B 0.9800
C23 H23C 0.9800

loop_
_geom_torsion_atom_site_label_1
_geom_torsion_atom_site_label_2
_geom_torsion_atom_site_label_3
_geom_torsion_atom_site_label_4
_geom_torsion
O1 C10 C15 C16 -59.97(17)
O1 C10 C15 C14 57.57(16)
O1 C10 C15 C21 -178.99(14)
O1 C10 C11 C12 -61.73(17)
O1 C10 C11 C20 61.49(19)
O2 C6 C7 C9 3.6(3)
O2 C6 C7 C8 178.23(17)
O2 C6 C5 C2 -177.88(17)
C6 C7 C9 C10 170.07(18)
C6 C7 C8 O1 -177.98(16)
C6 C7 C8 C3 -0.6(3)
C16 C17 C18 O5 -64.95(18)
C16 C17 C18 C19 57.64(19)
C7 C6 C5 C2 1.3(3)
C7 C9 C10 O1 9.83(17)
C7 C9 C10 C15 -105.38(15)
C7 C9 C10 C11 125.15(15)
C9 C7 C8 O1 -2.3(2)
C9 C7 C8 C3 175.10(16)
C9 C10 C15 C16 54.05(18)
C9 C10 C15 C14 171.59(14)
C9 C10 C15 C21 -64.97(18)
C9 C10 C11 C12 -176.19(14)
C9 C10 C11 C20 -53.0(2)
C14 C13 C12 C11 54.4(2)
C14 C19 C18 O5 66.51(18)
C14 C19 C18 C17 -53.4(2)
C2 C3 C4 N1 0.49(18)
C2 C3 C4 O4 -179.69(19)
C2 C3 C8 O1 178.83(16)
C2 C3 C8 C7 1.8(2)
C1 N1 C4 O4 -177.92(17)
C1 N1 C4 C3 1.9(2)
C1 C2 C3 C4 -2.48(19)
C1 C2 C3 C8 179.85(15)
C1 C2 C5 C6 178.32(18)
C10 O1 C8 C7 9.15(19)
C10 O1 C8 C3 -168.08(17)
C10 C11 C12 C13 -51.9(2)
C3 C2 C1 N1 3.6(2)
C3 C2 C1 O3 -175.05(18)
C3 C2 C5 C6 -0.1(3)
C13 C14 C15 C16 177.43(14)
C13 C14 C15 C10 59.45(18)
C13 C14 C15 C21 -60.8(2)
C13 C14 C19 C18 -178.47(15)
C13 C14 C19 C22 59.2(2)
C13 C14 C19 C23 -60.86(19)
C15 C16 C17 C18 -57.79(19)
C15 C14 C13 C12 -58.2(2)
C15 C14 C19 C18 51.4(2)
C15 C14 C19 C22 -71.0(2)
C15 C14 C19 C23 168.98(14)
C15 C10 C11 C12 54.19(19)
C15 C10 C11 C20 177.40(15)
C11 C10 C15 C16 -175.59(14)
C11 C10 C15 C14 -58.04(18)
C11 C10 C15 C21 65.39(18)
C4 N1 C1 O3 175.27(18)
C4 N1 C1 C2 -3.4(2)
C4 C3 C8 O1 1.9(3)
C4 C3 C8 C7 -175.17(18)
C17 C16 C15 C14 52.63(19)
C17 C16 C15 C10 169.80(14)
C17 C16 C15 C21 -71.76(19)
C19 C14 C13 C12 169.10(14)
C19 C14 C15 C16 -50.80(19)
C19 C14 C15 C10 -168.78(13)
C19 C14 C15 C21 71.0(2)
C8 O1 C10 C9 -11.69(17)
C8 O1 C10 C15 107.71(15)
C8 O1 C10 C11 -132.51(14)
C8 C7 C9 C10 -5.09(19)
C8 C3 C4 N1 177.63(18)
C8 C3 C4 O4 -2.5(3)
C5 C6 C7 C9 -175.65(18)
C5 C6 C7 C8 -1.0(3)
C5 C2 C1 N1 -175.04(19)
C5 C2 C1 O3 6.3(3)
C5 C2 C3 C4 176.21(19)
C5 C2 C3 C8 -1.5(3)
C22 C19 C18 O5 -167.22(15)
C22 C19 C18 C17 72.9(2)
C20 C11 C12 C13 -177.34(14)
C23 C19 C18 O5 -51.57(19)
C23 C19 C18 C17 -171.46(15)
